data_7716521
loop_
_publ_author_name
'Qu, Wenjia'
'Wei, Pengpeng'
'Li, Jingfang'
'Liang, Liye'
'Ma, Liqiang'
'Li, Guangming'

_publ_section_title
;
 Self-assembly of Dawson-type
 H<sub>6</sub>P<sub>2</sub>W<sub>18</sub>O<sub>62</sub>@[Cu<sub>6</sub>O(TZI)<sub>3</sub>(H<sub>2</sub>O)<sub>6</sub>]<sub>4</sub>
 for high-performance aerobic oxidation desulfurization of fuel.
;
_journal_issue 30
_journal_name_full 'Dalton transactions (Cambridge, England : 2003)'
_journal_page_first 12610
_journal_page_last 12619
_journal_paper_doi 10.1039/d4dt01568a
_journal_volume 53
_journal_year 2024
_chemical_formula_moiety '0.25(C864 H288 Cu192 N384 O608), 4(Mo1 O13 P0.25 V0.25 W1.75)'
_chemical_formula_sum 'C216 H72 Cu48 Mo4 N96 O204 P V W7'
_chemical_formula_weight 12078.23
_space_group_crystal_system cubic
_space_group_IT_number 225
_space_group_name_Hall '-F 4 2 3'
_space_group_name_H-M_alt 'F m -3 m'
_atom_sites_solution_hydrogens geom
_audit_creation_date 2019-08-05
_audit_creation_method
;
Olex2 1.2
(compiled 2018.05.29 svn.r3508 for OlexSys, GUI svn.r5506)
;
_audit_update_record
;
2020-05-23 deposited with the CCDC.	2024-07-02 downloaded from the CCDC.
;
_cell_angle_alpha 90
_cell_angle_beta 90
_cell_angle_gamma 90
_cell_formula_units_Z 4
_cell_length_a 44.5464(2)
_cell_length_b 44.5464(2)
_cell_length_c 44.5464(2)
_cell_measurement_reflns_used 13270
_cell_measurement_temperature 100.00(10)
_cell_measurement_theta_max 75.6770
_cell_measurement_theta_min 3.2930
_cell_volume 88397.1(7)
_computing_cell_refinement 'CrysAlisPro 1.171.40.25a (Rigaku OD, 2018)'
_computing_data_collection 'CrysAlisPro 1.171.40.25a (Rigaku OD, 2018)'
_computing_data_reduction 'CrysAlisPro 1.171.40.25a (Rigaku OD, 2018)'
_computing_molecular_graphics 'Olex2 (Dolomanov et al., 2009)'
_computing_publication_material 'Olex2 (Dolomanov et al., 2009)'
_computing_structure_refinement 'ShelXL (Sheldrick, 2015)'
_computing_structure_solution 'SHELXT 2014/5 (Sheldrick, 2014)'
_diffrn_ambient_environment N~2~
_diffrn_ambient_temperature 100.00(10)
_diffrn_detector 'CCD plate'
_diffrn_detector_area_resol_mean 10.0000
_diffrn_detector_type HyPix
_diffrn_measured_fraction_theta_full 0.992
_diffrn_measured_fraction_theta_max 0.951
_diffrn_measurement_details
;
List of Runs (angles in degrees, time in seconds):

  # Type    Start    End  Width  t~exp~   \w     \q     \k     \f   Frames
#--------------------------------------------------------------------------
  1  \w     86.00 118.00   0.50    9.00    --   45.62 139.00-176.00   64
  2  \w     35.00  60.00   0.50   45.00    --  106.06 -53.00  62.00   50
  3  \w   -114.00 -85.00   0.50    9.00    --  -45.62-125.00-150.00   58
  4  \w    -68.00 -31.00   0.50   45.00    -- -102.00  61.00-120.00   74
  5  \w   -136.00 -90.00   0.50   45.00    -- -102.00 -40.00 163.00   92
;
_diffrn_measurement_device 'four-circle diffractometer'
_diffrn_measurement_device_type 'XtaLAB Synergy R, DW system, HyPix'
_diffrn_measurement_method '\w scans'
_diffrn_orient_matrix_type 'CrysAlisPro convention (1999,Acta A55,543-557)'
_diffrn_orient_matrix_UB_11 0.0127479000
_diffrn_orient_matrix_UB_12 0.0089419000
_diffrn_orient_matrix_UB_13 0.0309143000
_diffrn_orient_matrix_UB_21 0.0268648000
_diffrn_orient_matrix_UB_22 0.0153875000
_diffrn_orient_matrix_UB_23 -0.0155123000
_diffrn_orient_matrix_UB_31 -0.0177253000
_diffrn_orient_matrix_UB_32 0.0295867000
_diffrn_orient_matrix_UB_33 -0.0013443000
_diffrn_radiation_monochromator mirror
_diffrn_radiation_probe x-ray
_diffrn_radiation_type CuK\a
_diffrn_radiation_wavelength 1.54184
_diffrn_reflns_av_R_equivalents 0.0562
_diffrn_reflns_av_unetI/netI 0.0264
_diffrn_reflns_Laue_measured_fraction_full 0.992
_diffrn_reflns_Laue_measured_fraction_max 0.951
_diffrn_reflns_limit_h_max 45
_diffrn_reflns_limit_h_min -54
_diffrn_reflns_limit_k_max 49
_diffrn_reflns_limit_k_min -21
_diffrn_reflns_limit_l_max 54
_diffrn_reflns_limit_l_min -37
_diffrn_reflns_number 23710
_diffrn_reflns_point_group_measured_fraction_full 0.992
_diffrn_reflns_point_group_measured_fraction_max 0.951
_diffrn_reflns_theta_full 67.684
_diffrn_reflns_theta_max 76.464
_diffrn_reflns_theta_min 3.290
_diffrn_source 'Rotating-anode X-ray tube'
_diffrn_source_type 'Rigaku (Cu) X-ray Source'
_exptl_absorpt_coefficient_mu 3.803
_exptl_absorpt_correction_T_max 1.00000
_exptl_absorpt_correction_T_min 0.50941
_exptl_absorpt_correction_type multi-scan
_exptl_absorpt_process_details
;
CrysAlisPro 1.171.40.25a (Rigaku Oxford Diffraction, 2018)
Empirical absorption correction using spherical harmonics,
 implemented in SCALE3 ABSPACK scaling algorithm.
;
_exptl_crystal_colour blue
_exptl_crystal_colour_primary blue
_exptl_crystal_density_diffrn 0.908
_exptl_crystal_description block
_exptl_crystal_F_000 23152
_exptl_crystal_size_max 0.1
_exptl_crystal_size_mid 0.06
_exptl_crystal_size_min 0.06
_refine_diff_density_max 1.757
_refine_diff_density_min -1.130
_refine_diff_density_rms 0.128
_refine_ls_extinction_method none
_refine_ls_goodness_of_fit_ref 1.062
_refine_ls_hydrogen_treatment constr
_refine_ls_matrix_type full
_refine_ls_number_parameters 143
_refine_ls_number_reflns 4273
_refine_ls_number_restraints 6
_refine_ls_restrained_S_all 1.063
_refine_ls_R_factor_all 0.0968
_refine_ls_R_factor_gt 0.0935
_refine_ls_shift/su_max 0.001
_refine_ls_shift/su_mean 0.000
_refine_ls_structure_factor_coef Fsqd
_refine_ls_weighting_details 'w=1/[\s^2^(Fo^2^)+(0.1753P)^2^+765.7305P] where P=(Fo^2^+2Fc^2^)/3'
_refine_ls_weighting_scheme calc
_refine_ls_wR_factor_gt 0.2696
_refine_ls_wR_factor_ref 0.2732
_reflns_Friedel_coverage 0.000
_reflns_number_gt 4015
_reflns_number_total 4273
_reflns_threshold_expression 'I > 2\s(I)'
_cod_data_source_file d4dt01568a2.cif
_cod_data_source_block 4_sq
_cod_depositor_comments 'Adding full bibliography for 7716521.cif.'
_cod_original_cell_volume 88397.1(12)
_cod_database_code 7716521
_shelx_shelxl_version_number 2018/1
_chemical_oxdiff_formula 'Cu C N O P'
_shelx_space_group_comment
;
The symmetry employed for this shelxl refinement is uniquely defined
by the following loop, which should always be used as a source of
symmetry information in preference to the above space-group names.
They are only intended as comments.
;
_shelx_estimated_absorpt_t_max 0.804
_shelx_estimated_absorpt_t_min 0.702
_reflns_odcompleteness_completeness 99.61
_reflns_odcompleteness_iscentric 1
_reflns_odcompleteness_theta 66.97
_olex2_refinement_description
;
1. Fixed Uiso
 At 1.2 times of:
  All C(H) groups
2. Shared sites
{W1, V1, Mo1}
3. Uiso/Uaniso restraints and constraints
Uanis(O3) \\sim Ueq: with sigma of 0.02 and sigma for terminal atoms of 0.04
Uanis(W1) = Uanis(V1) = Uanis(Mo1)
Uanis(O6B) = Uanis(O6A)
4. Others
 Fixed Sof: O9(0.08333) O10(0.25) W1(0.14583) P1(0.02083) O7(0.25) V1(0.02083)
 Mo1(0.08333) O6A(0.25) O6B(0.25)
5.a Aromatic/amide H refined with riding coordinates:
 C2(H2), C4(H4)
;
_olex2_submission_special_instructions 'No special instructions were received'
_oxdiff_exptl_absorpt_empirical_details
;
Empirical correction (ABSPACK) includes:
- Absorption correction using spherical harmonics
- Frame scaling
;
_oxdiff_exptl_absorpt_empirical_full_max 1.615
_oxdiff_exptl_absorpt_empirical_full_min 0.727

loop_
_space_group_symop_operation_xyz
'x, y, z'
'-x, -y, z'
'-x, y, -z'
'x, -y, -z'
'z, x, y'
'z, -x, -y'
'-z, -x, y'
'-z, x, -y'
'y, z, x'
'-y, z, -x'
'y, -z, -x'
'-y, -z, x'
'y, x, -z'
'-y, -x, -z'
'y, -x, z'
'-y, x, z'
'x, z, -y'
'-x, z, y'
'-x, -z, -y'
'x, -z, y'
'z, y, -x'
'z, -y, x'
'-z, y, x'
'-z, -y, -x'
'x, y+1/2, z+1/2'
'-x, -y+1/2, z+1/2'
'-x, y+1/2, -z+1/2'
'x, -y+1/2, -z+1/2'
'z, x+1/2, y+1/2'
'z, -x+1/2, -y+1/2'
'-z, -x+1/2, y+1/2'
'-z, x+1/2, -y+1/2'
'y, z+1/2, x+1/2'
'-y, z+1/2, -x+1/2'
'y, -z+1/2, -x+1/2'
'-y, -z+1/2, x+1/2'
'y, x+1/2, -z+1/2'
'-y, -x+1/2, -z+1/2'
'y, -x+1/2, z+1/2'
'-y, x+1/2, z+1/2'
'x, z+1/2, -y+1/2'
'-x, z+1/2, y+1/2'
'-x, -z+1/2, -y+1/2'
'x, -z+1/2, y+1/2'
'z, y+1/2, -x+1/2'
'z, -y+1/2, x+1/2'
'-z, y+1/2, x+1/2'
'-z, -y+1/2, -x+1/2'
'x+1/2, y, z+1/2'
'-x+1/2, -y, z+1/2'
'-x+1/2, y, -z+1/2'
'x+1/2, -y, -z+1/2'
'z+1/2, x, y+1/2'
'z+1/2, -x, -y+1/2'
'-z+1/2, -x, y+1/2'
'-z+1/2, x, -y+1/2'
'y+1/2, z, x+1/2'
'-y+1/2, z, -x+1/2'
'y+1/2, -z, -x+1/2'
'-y+1/2, -z, x+1/2'
'y+1/2, x, -z+1/2'
'-y+1/2, -x, -z+1/2'
'y+1/2, -x, z+1/2'
'-y+1/2, x, z+1/2'
'x+1/2, z, -y+1/2'
'-x+1/2, z, y+1/2'
'-x+1/2, -z, -y+1/2'
'x+1/2, -z, y+1/2'
'z+1/2, y, -x+1/2'
'z+1/2, -y, x+1/2'
'-z+1/2, y, x+1/2'
'-z+1/2, -y, -x+1/2'
'x+1/2, y+1/2, z'
'-x+1/2, -y+1/2, z'
'-x+1/2, y+1/2, -z'
'x+1/2, -y+1/2, -z'
'z+1/2, x+1/2, y'
'z+1/2, -x+1/2, -y'
'-z+1/2, -x+1/2, y'
'-z+1/2, x+1/2, -y'
'y+1/2, z+1/2, x'
'-y+1/2, z+1/2, -x'
'y+1/2, -z+1/2, -x'
'-y+1/2, -z+1/2, x'
'y+1/2, x+1/2, -z'
'-y+1/2, -x+1/2, -z'
'y+1/2, -x+1/2, z'
'-y+1/2, x+1/2, z'
'x+1/2, z+1/2, -y'
'-x+1/2, z+1/2, y'
'-x+1/2, -z+1/2, -y'
'x+1/2, -z+1/2, y'
'z+1/2, y+1/2, -x'
'z+1/2, -y+1/2, x'
'-z+1/2, y+1/2, x'
'-z+1/2, -y+1/2, -x'
'-x, -y, -z'
'x, y, -z'
'x, -y, z'
'-x, y, z'
'-z, -x, -y'
'-z, x, y'
'z, x, -y'
'z, -x, y'
'-y, -z, -x'
'y, -z, x'
'-y, z, x'
'y, z, -x'
'-y, -x, z'
'y, x, z'
'-y, x, -z'
'y, -x, -z'
'-x, -z, y'
'x, -z, -y'
'x, z, y'
'-x, z, -y'
'-z, -y, x'
'-z, y, -x'
'z, -y, -x'
'z, y, x'
'-x, -y+1/2, -z+1/2'
'x, y+1/2, -z+1/2'
'x, -y+1/2, z+1/2'
'-x, y+1/2, z+1/2'
'-z, -x+1/2, -y+1/2'
'-z, x+1/2, y+1/2'
'z, x+1/2, -y+1/2'
'z, -x+1/2, y+1/2'
'-y, -z+1/2, -x+1/2'
'y, -z+1/2, x+1/2'
'-y, z+1/2, x+1/2'
'y, z+1/2, -x+1/2'
'-y, -x+1/2, z+1/2'
'y, x+1/2, z+1/2'
'-y, x+1/2, -z+1/2'
'y, -x+1/2, -z+1/2'
'-x, -z+1/2, y+1/2'
'x, -z+1/2, -y+1/2'
'x, z+1/2, y+1/2'
'-x, z+1/2, -y+1/2'
'-z, -y+1/2, x+1/2'
'-z, y+1/2, -x+1/2'
'z, -y+1/2, -x+1/2'
'z, y+1/2, x+1/2'
'-x+1/2, -y, -z+1/2'
'x+1/2, y, -z+1/2'
'x+1/2, -y, z+1/2'
'-x+1/2, y, z+1/2'
'-z+1/2, -x, -y+1/2'
'-z+1/2, x, y+1/2'
'z+1/2, x, -y+1/2'
'z+1/2, -x, y+1/2'
'-y+1/2, -z, -x+1/2'
'y+1/2, -z, x+1/2'
'-y+1/2, z, x+1/2'
'y+1/2, z, -x+1/2'
'-y+1/2, -x, z+1/2'
'y+1/2, x, z+1/2'
'-y+1/2, x, -z+1/2'
'y+1/2, -x, -z+1/2'
'-x+1/2, -z, y+1/2'
'x+1/2, -z, -y+1/2'
'x+1/2, z, y+1/2'
'-x+1/2, z, -y+1/2'
'-z+1/2, -y, x+1/2'
'-z+1/2, y, -x+1/2'
'z+1/2, -y, -x+1/2'
'z+1/2, y, x+1/2'
'-x+1/2, -y+1/2, -z'
'x+1/2, y+1/2, -z'
'x+1/2, -y+1/2, z'
'-x+1/2, y+1/2, z'
'-z+1/2, -x+1/2, -y'
'-z+1/2, x+1/2, y'
'z+1/2, x+1/2, -y'
'z+1/2, -x+1/2, y'
'-y+1/2, -z+1/2, -x'
'y+1/2, -z+1/2, x'
'-y+1/2, z+1/2, x'
'y+1/2, z+1/2, -x'
'-y+1/2, -x+1/2, z'
'y+1/2, x+1/2, z'
'-y+1/2, x+1/2, -z'
'y+1/2, -x+1/2, -z'
'-x+1/2, -z+1/2, y'
'x+1/2, -z+1/2, -y'
'x+1/2, z+1/2, y'
'-x+1/2, z+1/2, -y'
'-z+1/2, -y+1/2, x'
'-z+1/2, y+1/2, -x'
'z+1/2, -y+1/2, -x'
'z+1/2, y+1/2, x'

loop_
_atom_site_label
_atom_site_type_symbol
_atom_site_fract_x
_atom_site_fract_y
_atom_site_fract_z
_atom_site_U_iso_or_equiv
_atom_site_adp_type
_atom_site_occupancy
_atom_site_site_symmetry_order
_atom_site_calc_flag
_atom_site_refinement_flags_posn
_atom_site_refinement_flags_adp
_atom_site_refinement_flags_occupancy
_atom_site_disorder_assembly
_atom_site_disorder_group
Cu1 Cu 0.62657(2) 0.500000 0.62657(2) 0.0315(3) Uani 1 4 d S T P . .
Cu2 Cu 0.66866(2) 0.500000 0.66866(2) 0.0289(3) Uani 1 4 d S T P . .
Cu3 Cu 0.67622(4) 0.62291(5) 0.82378(4) 0.1330(11) Uani 1 2 d S T P . .
O2 O 0.64343(7) 0.53100(7) 0.68711(7) 0.0511(8) Uani 1 1 d . . . . .
O1 O 0.60808(7) 0.53112(7) 0.65132(7) 0.0509(8) Uani 1 1 d . . . . .
O5 O 0.6641(2) 0.6641(2) 0.8359(2) 0.102(5) Uani 1 6 d S T P . .
O4 O 0.70222(10) 0.500000 0.70222(10) 0.073(2) Uani 1 4 d S T P . .
C3 C 0.60491(11) 0.56639(10) 0.69030(11) 0.0501(11) Uani 1 1 d . . . . .
C2 C 0.57939(10) 0.57939(10) 0.67720(15) 0.0474(13) Uani 1 2 d S T P . .
H2 H 0.571127 0.571127 0.659904 0.057 Uiso 1 2 calc RS T P . .
C1 C 0.61990(10) 0.54067(9) 0.67513(10) 0.0425(9) Uani 1 1 d . . . . .
N1 N 0.6443(2) 0.62389(16) 0.79352(17) 0.133(4) Uani 1 1 d . . . . .
C4 C 0.61633(12) 0.57802(12) 0.71646(13) 0.0621(14) Uani 1 1 d . . . . .
H4 H 0.633092 0.569107 0.725153 0.074 Uiso 1 1 calc R . . . .
N2 N 0.64041(17) 0.60530(16) 0.77049(15) 0.112(3) Uani 1 1 d . . . . .
C5 C 0.60317(17) 0.60317(17) 0.7304(2) 0.077(3) Uani 1 2 d S T P . .
O9 O 0.7302(3) 0.7302(3) 0.7698(3) 0.085(6) Uani 0.5 6 d S T P . .
C6 C 0.6166(2) 0.6166(2) 0.7569(2) 0.090(3) Uani 1 2 d S T P . .
O8 O 0.7190(2) 0.6761(3) 0.7810(2) 0.157(5) Uani 1 2 d S T P . .
O3 O 0.59298(13) 0.500000 0.59298(13) 0.154(6) Uani 1 4 d S TU P . .
O10 O 0.6809(3) 0.7245(3) 0.7245(3) 0.127(8) Uani 0.5 2 d S T P . .
W1 W 0.69341(2) 0.69341(2) 0.75190(3) 0.0946(5) Uani 0.2917 2 d S T P . .
P1 P 0.750000 0.750000 0.750000 0.064(3) Uani 0.4999 24 d S T P . .
O7 O 0.6676(3) 0.6676(3) 0.7440(4) 0.133(7) Uani 0.5 2 d S T P . .
V1 V 0.69341(2) 0.69341(2) 0.75190(3) 0.0946(5) Uani 0.0417 2 d S T P . .
Mo1 Mo 0.69341(2) 0.69341(2) 0.75190(3) 0.0946(5) Uani 0.1667 2 d S T P . .
O6A O 0.7042(6) 0.5984(7) 0.7958(6) 0.189(13) Uani 0.5 2 d S T P A 2
O6B O 0.6820(6) 0.5805(7) 0.8180(6) 0.189(13) Uani 0.5 2 d S T P A 1

loop_
_atom_site_aniso_label
_atom_site_aniso_U_11
_atom_site_aniso_U_22
_atom_site_aniso_U_33
_atom_site_aniso_U_23
_atom_site_aniso_U_13
_atom_site_aniso_U_12
Cu1 0.0326(4) 0.0292(5) 0.0326(4) 0.000 -0.0163(4) 0.000
Cu2 0.0302(4) 0.0263(5) 0.0302(4) 0.000 -0.0145(4) 0.000
Cu3 0.1355(12) 0.1279(15) 0.1355(12) -0.0817(12) -0.0934(13) 0.0817(12)
O2 0.0525(17) 0.0485(17) 0.0522(17) -0.0111(13) -0.0147(14) 0.0208(13)
O1 0.0481(17) 0.0459(16) 0.0587(18) -0.0115(13) -0.0136(14) 0.0169(13)
O5 0.102(5) 0.102(5) 0.102(5) -0.056(6) -0.056(6) 0.056(6)
O4 0.058(3) 0.103(6) 0.058(3) 0.000 -0.037(3) 0.000
C3 0.054(2) 0.044(2) 0.052(2) -0.0043(18) -0.0073(19) 0.0135(19)
C2 0.0436(18) 0.0436(18) 0.055(3) -0.0082(19) -0.0082(19) 0.009(2)
C1 0.048(2) 0.0370(19) 0.043(2) -0.0004(15) -0.0043(17) 0.0060(16)
N1 0.161(7) 0.115(5) 0.124(5) -0.077(4) -0.095(5) 0.088(5)
C4 0.062(3) 0.054(3) 0.071(3) -0.018(2) -0.022(2) 0.025(2)
N2 0.121(5) 0.115(5) 0.100(4) -0.066(4) -0.069(4) 0.066(4)
C5 0.080(4) 0.080(4) 0.071(5) -0.035(4) -0.035(4) 0.037(4)
O9 0.085(6) 0.085(6) 0.085(6) -0.001(7) -0.001(7) 0.001(7)
C6 0.096(4) 0.096(4) 0.079(6) -0.042(5) -0.042(5) 0.048(6)
O8 0.179(7) 0.112(8) 0.179(7) -0.028(5) 0.024(9) 0.028(5)
O3 0.091(6) 0.280(18) 0.091(6) 0.000 -0.073(7) 0.000
O10 0.056(7) 0.163(12) 0.163(12) -0.087(15) -0.006(4) -0.006(4)
W1 0.0952(6) 0.0952(6) 0.0934(9) -0.0043(4) -0.0043(4) -0.0165(7)
P1 0.064(3) 0.064(3) 0.064(3) 0.000 0.000 0.000
O7 0.152(11) 0.152(11) 0.096(12) -0.015(7) -0.015(7) -0.050(14)
V1 0.0952(6) 0.0952(6) 0.0934(9) -0.0043(4) -0.0043(4) -0.0165(7)
Mo1 0.0952(6) 0.0952(6) 0.0934(9) -0.0043(4) -0.0043(4) -0.0165(7)
O6A 0.187(16) 0.19(2) 0.187(16) -0.103(17) -0.121(17) 0.103(17)
O6B 0.187(16) 0.19(2) 0.187(16) -0.103(17) -0.121(17) 0.103(17)

loop_
_atom_type_symbol
_atom_type_description
_atom_type_scat_dispersion_real
_atom_type_scat_dispersion_imag
_atom_type_scat_source
C C 0.0181 0.0091 'International Tables Vol C Tables 4.2.6.8 and 6.1.1.4'
H H 0.0000 0.0000 'International Tables Vol C Tables 4.2.6.8 and 6.1.1.4'
Cu Cu -1.9646 0.5888 'International Tables Vol C Tables 4.2.6.8 and 6.1.1.4'
Mo Mo -0.0483 2.7339 'International Tables Vol C Tables 4.2.6.8 and 6.1.1.4'
N N 0.0311 0.0180 'International Tables Vol C Tables 4.2.6.8 and 6.1.1.4'
O O 0.0492 0.0322 'International Tables Vol C Tables 4.2.6.8 and 6.1.1.4'
P P 0.2955 0.4335 'International Tables Vol C Tables 4.2.6.8 and 6.1.1.4'
V V 0.0687 2.1097 'International Tables Vol C Tables 4.2.6.8 and 6.1.1.4'
W W -5.4734 5.5774 'International Tables Vol C Tables 4.2.6.8 and 6.1.1.4'

loop_
_geom_angle_atom_site_label_1
_geom_angle_atom_site_label_2
_geom_angle_atom_site_label_3
_geom_angle
_geom_angle_site_symmetry_1
_geom_angle_site_symmetry_3
_geom_angle_publ_flag
O1 Cu1 Cu2 84.22(9) . . ?
O1 Cu1 Cu2 84.22(9) 22_565 . ?
O1 Cu1 Cu2 84.22(9) 120 . ?
O1 Cu1 Cu2 84.22(9) 99_565 . ?
O1 Cu1 O1 168.44(18) 120 99_565 ?
O1 Cu1 O1 90.4(2) . 99_565 ?
O1 Cu1 O1 90.4(2) 120 22_565 ?
O1 Cu1 O1 88.4(2) 22_565 99_565 ?
O1 Cu1 O1 168.44(18) . 22_565 ?
O1 Cu1 O1 88.4(2) . 120 ?
O1 Cu1 O3 95.78(9) . . ?
O1 Cu1 O3 95.78(9) 22_565 . ?
O1 Cu1 O3 95.78(9) 120 . ?
O1 Cu1 O3 95.78(9) 99_565 . ?
O3 Cu1 Cu2 180.0(2) . . ?
O2 Cu2 Cu1 83.75(9) 22_565 . ?
O2 Cu2 Cu1 83.75(9) 99_565 . ?
O2 Cu2 Cu1 83.75(9) 120 . ?
O2 Cu2 Cu1 83.75(9) . . ?
O2 Cu2 O2 89.5(2) 99_565 . ?
O2 Cu2 O2 167.50(18) 22_565 . ?
O2 Cu2 O2 167.51(18) 99_565 120 ?
O2 Cu2 O2 89.1(2) 120 . ?
O2 Cu2 O2 89.5(2) 22_565 120 ?
O2 Cu2 O2 89.1(2) 22_565 99_565 ?
O2 Cu2 O4 96.25(9) 120 . ?
O2 Cu2 O4 96.25(9) 22_565 . ?
O2 Cu2 O4 96.25(9) . . ?
O2 Cu2 O4 96.25(9) 99_565 . ?
O4 Cu2 Cu1 180.00(4) . . ?
O5 Cu3 O6A 144.5(13) . . ?
N1 Cu3 O5 88.24(17) 166_656 . ?
N1 Cu3 O5 88.23(17) . . ?
N1 Cu3 N1 176.0(4) . 166_656 ?
N1 Cu3 O6A 92.0(2) . . ?
N1 Cu3 O6A 92.0(2) 166_656 . ?
O6B Cu3 O5 168.2(13) . . ?
O6B Cu3 N1 91.54(19) . . ?
O6B Cu3 N1 91.53(19) . 166_656 ?
C1 O2 Cu2 122.9(3) . . ?
C1 O1 Cu1 122.6(3) . . ?
Cu3 O5 Cu3 115.4(4) . 56_656 ?
Cu3 O5 Cu3 115.4(4) . 35_566 ?
Cu3 O5 Cu3 115.4(4) 56_656 35_566 ?
C2 C3 C1 119.5(4) . . ?
C4 C3 C2 119.8(4) . . ?
C4 C3 C1 120.6(4) . . ?
C3 C2 C3 119.7(6) . 110 ?
O2 C1 O1 126.4(4) . . ?
O2 C1 C3 116.5(4) . . ?
O1 C1 C3 117.1(4) . . ?
N1 N1 Cu3 121.93(16) 110 . ?
N1 N1 N2 110.4(3) 110 . ?
N2 N1 Cu3 127.7(4) . . ?
C3 C4 C5 121.3(4) . . ?
C6 N2 N1 102.7(5) . . ?
C4 C5 C4 117.9(6) . 110 ?
C4 C5 C6 120.9(3) 110 . ?
C4 C5 C6 121.0(3) . . ?
W1 O9 W1 89.4(7) 35_566 56_656 ?
W1 O9 W1 89.4(7) 56_656 . ?
W1 O9 W1 89.4(7) 35_566 . ?
P1 O9 W1 125.7(5) . . ?
P1 O9 W1 125.7(5) . 35_566 ?
P1 O9 W1 125.7(5) . 56_656 ?
N2 C6 N2 113.7(7) . 110 ?
N2 C6 C5 123.1(4) 110 . ?
N2 C6 C5 123.1(4) . . ?
W1 O8 W1 131.4(7) 56_656 . ?
W1 O10 W1 145.6(8) 9 . ?
O8 W1 O9 69.2(5) . . ?
O8 W1 O9 69.2(5) 35_566 . ?
O8 W1 O8 91.3(6) . 35_566 ?
O8 W1 O10 154.3(6) . . ?
O8 W1 O10 154.3(6) 35_566 5 ?
O8 W1 O10 83.3(6) 35_566 . ?
O8 W1 O10 83.3(6) . 5 ?
O10 W1 O9 85.4(5) . . ?
O10 W1 O9 85.4(5) 5 . ?
O10 W1 O10 90.8(9) . 5 ?
O7 W1 O9 173.2(9) . . ?
O7 W1 O8 106.3(6) . 35_566 ?
O7 W1 O8 106.3(6) . . ?
O7 W1 O10 99.3(6) . 5 ?
O7 W1 O10 99.3(6) . . ?
O9 P1 O9 109.471(4) 51_656 . ?
O9 P1 O9 109.472(4) 28_566 51_656 ?
O9 P1 O9 109.472(2) 74_665 . ?
O9 P1 O9 109.471(2) 28_566 . ?
O9 P1 O9 109.471(16) 74_665 51_656 ?
O9 P1 O9 109.471(9) 74_665 28_566 ?

loop_
_geom_bond_atom_site_label_1
_geom_bond_atom_site_label_2
_geom_bond_distance
_geom_bond_site_symmetry_2
_geom_bond_publ_flag
Cu1 Cu2 2.6514(13) . ?
Cu1 O1 1.953(3) . ?
Cu1 O1 1.954(3) 99_565 ?
Cu1 O1 1.954(3) 120 ?
Cu1 O1 1.954(3) 22_565 ?
Cu1 O3 2.116(8) . ?
Cu2 O2 1.961(3) 22_565 ?
Cu2 O2 1.961(3) . ?
Cu2 O2 1.961(3) 99_565 ?
Cu2 O2 1.961(3) 120 ?
Cu2 O4 2.114(6) . ?
Cu3 O5 1.987(4) . ?
Cu3 N1 1.960(5) . ?
Cu3 N1 1.960(5) 166_656 ?
Cu3 O6A 2.07(3) . ?
Cu3 O6B 1.92(3) . ?
O2 C1 1.253(5) . ?
O1 C1 1.258(5) . ?
C3 C2 1.403(5) . ?
C3 C1 1.489(6) . ?
C3 C4 1.373(7) . ?
N1 N1 1.285(11) 110 ?
N1 N2 1.330(7) . ?
C4 C5 1.409(6) . ?
N2 C6 1.320(7) . ?
C5 C6 1.453(11) . ?
O9 W1 2.449(15) . ?
O9 W1 2.449(15) 56_656 ?
O9 W1 2.449(15) 35_566 ?
O9 P1 1.53(3) . ?
O8 W1 1.890(5) 56_656 ?
O8 W1 1.890(5) . ?
O10 W1 1.928(4) . ?
O10 W1 1.928(4) 9 ?
W1 O7 1.662(19) . ?
